data_9005313
loop_
_publ_author_name
'Arlt, T.'
'Armbruster, T.'

_publ_section_title
;
 The temperature-dependent P2_1/c - C2/c phase transition in the
 clinopyroxene kanoite MnMg[Si2O6]: a single-crystal X-ray and optical study
 T = 200 C
;
_journal_name_full 'European Journal of Mineralogy'
_journal_page_first 953
_journal_page_last 964
_journal_volume 9
_journal_year 1997
_chemical_formula_sum 'Ca0.07 Mg1.109 Mn0.821 O6 Si2'
_chemical_name_mineral Kanoite
_space_group_IT_number 14
_symmetry_space_group_name_Hall '-P 2ybc'
_symmetry_space_group_name_H-M 'P 1 21/c 1'
_cell_angle_alpha 90
_cell_angle_beta 108.74
_cell_angle_gamma 90
_cell_length_a 9.758
_cell_length_b 8.897
_cell_length_c 5.283
_cell_formula_units_Z 4
_cell_volume 434.339
_database_code_amcsd 0006698
_diffrn_ambient_temperature 473.15
_exptl_crystal_density_diffrn 3.472
_cod_original_formula_sum 'Mg1.109 Mn.821 Ca.07 Si2 O6'
_cod_database_code 9005313

loop_
_space_group_symop_operation_xyz
x,y,z
x,1/2-y,1/2+z
-x,1/2+y,1/2-z
-x,-y,-z

loop_
_atom_site_aniso_label
_atom_site_aniso_U_11
_atom_site_aniso_U_22
_atom_site_aniso_U_33
_atom_site_aniso_U_12
_atom_site_aniso_U_13
_atom_site_aniso_U_23
MgM1 0.00630 0.00640 0.00570 0.00100 0.00190 0.00060
MnM1 0.00630 0.00640 0.00570 0.00100 0.00190 0.00060
CaM2 0.01280 0.01260 0.00930 0.00170 0.00140 0.00100
MnM2 0.01280 0.01260 0.00930 0.00170 0.00140 0.00100
MgM2 0.01280 0.01260 0.00930 0.00170 0.00140 0.00100
SiA 0.00590 0.00730 0.00800 -0.00050 0.00230 -0.00070
SiB 0.00700 0.00780 0.00790 -0.00120 0.00310 -0.00090
O1A 0.00600 0.01200 0.00900 0.00000 0.00300 0.00000
O1B 0.00500 0.01100 0.01000 -0.00100 0.00200 0.00000
O2A 0.01200 0.00800 0.01400 -0.00400 0.00500 -0.00200
O2B 0.01500 0.01300 0.01500 0.00400 0.00400 0.01000
O3A 0.00700 0.01500 0.01500 0.00400 0.00400 0.01000
O3B 0.01100 0.01800 0.01200 0.00000 0.00600 0.00600

loop_
_atom_site_label
_atom_site_fract_x
_atom_site_fract_y
_atom_site_fract_z
_atom_site_occupancy
_atom_site_U_iso_or_equiv
MgM1 0.25060 0.65390 0.23670 0.96900 0.00608
MnM1 0.25060 0.65390 0.23670 0.03100 0.00608
CaM2 0.25310 0.02387 0.23530 0.07000 0.01203
MnM2 0.25310 0.02387 0.23530 0.79000 0.01203
MgM2 0.25310 0.02387 0.23530 0.14000 0.01203
SiA 0.04200 0.34100 0.26930 1.00000 0.00709
SiB 0.54620 0.83910 0.24260 1.00000 0.00735
O1A 0.86700 0.33760 0.16290 1.00000 0.00874
O1B 0.37120 0.83770 0.13700 1.00000 0.00912
O2A 0.11820 0.50210 0.32650 1.00000 0.01127
O2B 0.62390 0.99420 0.35710 1.00000 0.01431
O3A 0.10430 0.25860 0.56610 1.00000 0.01254
O3B 0.60460 0.71990 0.49840 1.00000 0.01305

loop_
_cod_related_entry_id
_cod_related_entry_database
_cod_related_entry_code
1 AMCSD 0006698
